data_1513638
loop_
_publ_author_name
'Wei, Zheng'
'Han, Haixiang'
'Filatov, Alexander S.'
'Dikarev, Evgeny V.'

_publ_section_title
;
 Changing the bridging connectivity pattern within a heterometallic
 assembly: design of single-source precursors with discrete molecular
 structures
;
_journal_issue 2
_journal_name_full 'Chemical Science'
_journal_page_first 813
_journal_paper_doi 10.1039/c3sc52657g
_journal_volume 5
_journal_year 2014
_chemical_formula_moiety 'C48 H78 Co3 O18'
_chemical_formula_sum 'C48 H78 Co3 O18'
_chemical_formula_weight 1119.89
_chemical_name_systematic
; 
 ? 
;
_space_group_IT_number 14
_symmetry_cell_setting monoclinic
_symmetry_Int_Tables_number 14
_symmetry_space_group_name_Hall '-P 2yn'
_symmetry_space_group_name_H-M 'P 1 21/n 1'
_atom_sites_solution_hydrogens geom
_atom_sites_solution_primary direct
_atom_sites_solution_secondary difmap
_audit_creation_method SHELXL-97
_cell_angle_alpha 90.00
_cell_angle_beta 100.9190(10)
_cell_angle_gamma 90.00
_cell_formula_units_Z 2
_cell_length_a 9.7761(11)
_cell_length_b 16.9962(19)
_cell_length_c 17.5593(19)
_cell_measurement_reflns_used 9920
_cell_measurement_temperature 100(2)
_cell_measurement_theta_max 27.79
_cell_measurement_theta_min 2.36
_cell_volume 2864.8(6)
_computing_cell_refinement 'SAINT Ver. 6.22  (Bruker-AXS, 2003)'
_computing_data_collection 'SMART Ver. 5.622 (Bruker-AXS, 2003)'
_computing_data_reduction 'SAINT Ver. 6.22'
_computing_molecular_graphics 'SHELXTL Ver. 6.14'
_computing_publication_material 'SHELXTL Ver. 6.14'
_computing_structure_refinement 'SHELXTL Ver. 6.14'
_computing_structure_solution 'SHELXTL Ver. 6.14 (Bruker-AXS, 2003)'
_diffrn_ambient_temperature 100(2)
_diffrn_measured_fraction_theta_full 1.000
_diffrn_measured_fraction_theta_max 0.971
_diffrn_measurement_device_type 'Bruker SMART APEX CCD area-detector'
_diffrn_measurement_method '0.30\% \w scans'
_diffrn_radiation_monochromator graphite
_diffrn_radiation_source 'fine-focus sealed tube'
_diffrn_radiation_type Mo-K\a
_diffrn_radiation_wavelength 0.71073
_diffrn_reflns_av_R_equivalents 0.0351
_diffrn_reflns_av_sigmaI/netI 0.0219
_diffrn_reflns_limit_h_max 12
_diffrn_reflns_limit_h_min -12
_diffrn_reflns_limit_k_max 21
_diffrn_reflns_limit_k_min -21
_diffrn_reflns_limit_l_max 22
_diffrn_reflns_limit_l_min -23
_diffrn_reflns_number 51810
_diffrn_reflns_theta_full 25.00
_diffrn_reflns_theta_max 27.92
_diffrn_reflns_theta_min 1.68
_exptl_absorpt_coefficient_mu 0.923
_exptl_absorpt_correction_T_max 0.8895
_exptl_absorpt_correction_T_min 0.8740
_exptl_absorpt_correction_type multi-scan
_exptl_absorpt_process_details
;
SADABS  (Bruker-AXS, 2003)
;
_exptl_crystal_colour pink
_exptl_crystal_density_diffrn 1.298
_exptl_crystal_density_method 'not measured'
_exptl_crystal_description cube
_exptl_crystal_F_000 1182
_exptl_crystal_size_max 0.15
_exptl_crystal_size_mid 0.15
_exptl_crystal_size_min 0.13
_refine_diff_density_max 0.876
_refine_diff_density_min -0.244
_refine_diff_density_rms 0.063
_refine_ls_extinction_method none
_refine_ls_goodness_of_fit_ref 1.057
_refine_ls_hydrogen_treatment constr
_refine_ls_matrix_type full
_refine_ls_number_parameters 325
_refine_ls_number_reflns 6666
_refine_ls_number_restraints 0
_refine_ls_restrained_S_all 1.057
_refine_ls_R_factor_all 0.0383
_refine_ls_R_factor_gt 0.0321
_refine_ls_shift/su_max 0.001
_refine_ls_shift/su_mean 0.000
_refine_ls_structure_factor_coef Fsqd
_refine_ls_weighting_details 'calc w=1/[\s^2^(Fo^2^)+(0.0494P)^2^+0.5227P] where P=(Fo^2^+2Fc^2^)/3'
_refine_ls_weighting_scheme calc
_refine_ls_wR_factor_gt 0.0812
_refine_ls_wR_factor_ref 0.0840
_reflns_number_gt 5764
_reflns_number_total 6666
_reflns_threshold_expression I>2\s(I)
_cod_data_source_file c3sc52657g.txt
_cod_data_source_block Co3(tbaoac)6
_cod_depositor_comments
;
The following automatic conversions were performed:

'_symmetry_cell_setting' value 'Monoclinic' changed to 'monoclinic'
according to
/usr/data/users/saulius/automatic-downloads/current/RSC/lib/dictionaries/cif_core.dic
dictionary named 'cif_core.dic' version 2.4.2 from 2011-04-26.

Automatic conversion script
Id: cif_fix_values 2281 2013-09-26 08:29:07Z andrius 
;
_cod_original_sg_symbol_Hall '-P 2yn      '
_cod_original_sg_symbol_H-M 'P 1 21/n 1  '
_cod_database_code 1513638

loop_
_symmetry_equiv_pos_as_xyz
'x, y, z'
'-x+1/2, y+1/2, -z+1/2'
'-x, -y, -z'
'x-1/2, -y-1/2, z-1/2'

loop_
_atom_site_label
_atom_site_type_symbol
_atom_site_fract_x
_atom_site_fract_y
_atom_site_fract_z
_atom_site_U_iso_or_equiv
_atom_site_adp_type
_atom_site_occupancy
_atom_site_symmetry_multiplicity
_atom_site_calc_flag
_atom_site_refinement_flags
Co1 Co 0.0000 1.0000 0.0000 0.01580(8) Uani 1 2 d S
Co2 Co 0.134439(19) 0.931154(11) 0.141420(11) 0.01786(7) Uani 1 1 d .
O1 O 0.00326(10) 0.88507(6) 0.04417(6) 0.0193(2) Uani 1 1 d .
O2 O 0.25239(11) 0.83122(6) 0.14434(6) 0.0264(2) Uani 1 1 d .
O3 O 0.32693(13) 0.71668(7) 0.10305(7) 0.0333(3) Uani 1 1 d .
O4 O 0.21016(10) 0.99116(6) 0.05538(6) 0.0190(2) Uani 1 1 d .
O5 O 0.28990(11) 0.98079(7) 0.22239(6) 0.0237(2) Uani 1 1 d .
O6 O 0.49616(11) 1.04009(7) 0.26522(6) 0.0289(3) Uani 1 1 d .
O7 O -0.01237(10) 1.02094(6) 0.11647(6) 0.0184(2) Uani 1 1 d .
O8 O 0.03725(11) 0.89718(6) 0.22867(6) 0.0237(2) Uani 1 1 d .
O9 O -0.12402(11) 0.89402(7) 0.30429(6) 0.0282(3) Uani 1 1 d .
C1 C -0.10214(17) 0.79738(10) -0.05531(9) 0.0280(3) Uani 1 1 d .
H1A H -0.1905 0.7924 -0.0371 0.042 Uiso 1 1 calc R
H1B H -0.0810 0.7477 -0.0789 0.042 Uiso 1 1 calc R
H1C H -0.1097 0.8396 -0.0939 0.042 Uiso 1 1 calc R
C2 C 0.01299(15) 0.81658(9) 0.01233(8) 0.0207(3) Uani 1 1 d .
C3 C 0.11700(17) 0.76295(9) 0.03643(9) 0.0251(3) Uani 1 1 d .
H3 H 0.1115 0.7139 0.0101 0.030 Uiso 1 1 calc R
C4 C 0.23327(16) 0.77537(9) 0.09836(9) 0.0245(3) Uani 1 1 d .
C5 C 0.45487(19) 0.71647(12) 0.16313(11) 0.0393(4) Uani 1 1 d .
C6 C 0.5251(2) 0.64026(15) 0.14462(13) 0.0587(7) Uani 1 1 d .
H6A H 0.4629 0.5957 0.1479 0.088 Uiso 1 1 calc R
H6B H 0.6123 0.6330 0.1820 0.088 Uiso 1 1 calc R
H6C H 0.5452 0.6433 0.0921 0.088 Uiso 1 1 calc R
C7 C 0.4169(2) 0.71049(14) 0.24289(11) 0.0481(5) Uani 1 1 d .
H7A H 0.3673 0.7582 0.2533 0.072 Uiso 1 1 calc R
H7B H 0.5020 0.7048 0.2822 0.072 Uiso 1 1 calc R
H7C H 0.3569 0.6646 0.2446 0.072 Uiso 1 1 calc R
C8 C 0.5455(2) 0.78692(15) 0.15418(14) 0.0556(6) Uani 1 1 d .
H8A H 0.5617 0.7892 0.1008 0.083 Uiso 1 1 calc R
H8B H 0.6349 0.7820 0.1901 0.083 Uiso 1 1 calc R
H8C H 0.4986 0.8352 0.1658 0.083 Uiso 1 1 calc R
C9 C -0.21092(15) 1.10129(9) 0.11708(9) 0.0222(3) Uani 1 1 d .
H9A H -0.1532 1.1486 0.1181 0.033 Uiso 1 1 calc R
H9B H -0.2817 1.1099 0.1490 0.033 Uiso 1 1 calc R
H9C H -0.2567 1.0901 0.0635 0.033 Uiso 1 1 calc R
C10 C -0.12055(14) 1.03256(8) 0.14870(8) 0.0182(3) Uani 1 1 d .
C11 C -0.15281(15) 0.98885(9) 0.20842(9) 0.0213(3) Uani 1 1 d .
H11 H -0.2351 1.0021 0.2269 0.026 Uiso 1 1 calc R
C12 C -0.07104(15) 0.92447(9) 0.24497(9) 0.0216(3) Uani 1 1 d .
C13 C -0.04643(18) 0.83343(11) 0.35559(11) 0.0362(4) Uani 1 1 d .
C14 C -0.0260(2) 0.75952(12) 0.31055(14) 0.0513(5) Uani 1 1 d .
H14A H -0.1155 0.7433 0.2792 0.077 Uiso 1 1 calc R
H14B H 0.0101 0.7173 0.3469 0.077 Uiso 1 1 calc R
H14C H 0.0405 0.7702 0.2765 0.077 Uiso 1 1 calc R
C15 C 0.0902(2) 0.86809(14) 0.39846(11) 0.0476(5) Uani 1 1 d .
H15A H 0.1532 0.8764 0.3619 0.071 Uiso 1 1 calc R
H15B H 0.1334 0.8317 0.4393 0.071 Uiso 1 1 calc R
H15C H 0.0720 0.9185 0.4218 0.071 Uiso 1 1 calc R
C16 C -0.1446(2) 0.81667(14) 0.41138(12) 0.0486(5) Uani 1 1 d .
H16A H -0.1598 0.8651 0.4389 0.073 Uiso 1 1 calc R
H16B H -0.1033 0.7766 0.4489 0.073 Uiso 1 1 calc R
H16C H -0.2339 0.7976 0.3822 0.073 Uiso 1 1 calc R
C17 C 0.35357(16) 1.07246(9) -0.00786(9) 0.0246(3) Uani 1 1 d .
H17A H 0.3850 1.0319 -0.0403 0.037 Uiso 1 1 calc R
H17B H 0.4272 1.1119 0.0064 0.037 Uiso 1 1 calc R
H17C H 0.2696 1.0979 -0.0367 0.037 Uiso 1 1 calc R
C18 C 0.32131(15) 1.03510(9) 0.06457(9) 0.0196(3) Uani 1 1 d .
C19 C 0.40975(15) 1.04730(9) 0.13410(9) 0.0238(3) Uani 1 1 d .
H19 H 0.4913 1.0773 0.1331 0.029 Uiso 1 1 calc R
C20 C 0.39043(15) 1.01902(9) 0.20797(9) 0.0222(3) Uani 1 1 d .
C21 C 0.49931(17) 1.01632(11) 0.34659(9) 0.0298(4) Uani 1 1 d .
C22 C 0.3770(2) 1.05192(13) 0.37592(11) 0.0432(5) Uani 1 1 d .
H22A H 0.3738 1.1087 0.3660 0.065 Uiso 1 1 calc R
H22B H 0.3878 1.0425 0.4318 0.065 Uiso 1 1 calc R
H22C H 0.2904 1.0276 0.3490 0.065 Uiso 1 1 calc R
C23 C 0.5052(2) 0.92767(11) 0.35388(11) 0.0385(4) Uani 1 1 d .
H23A H 0.4161 0.9052 0.3282 0.058 Uiso 1 1 calc R
H23B H 0.5234 0.9130 0.4088 0.058 Uiso 1 1 calc R
H23C H 0.5801 0.9074 0.3293 0.058 Uiso 1 1 calc R
C24 C 0.6360(2) 1.05264(15) 0.38808(11) 0.0499(6) Uani 1 1 d .
H24A H 0.7134 1.0309 0.3666 0.075 Uiso 1 1 calc R
H24B H 0.6498 1.0406 0.4436 0.075 Uiso 1 1 calc R
H24C H 0.6325 1.1098 0.3807 0.075 Uiso 1 1 calc R

loop_
_atom_site_aniso_label
_atom_site_aniso_U_11
_atom_site_aniso_U_22
_atom_site_aniso_U_33
_atom_site_aniso_U_23
_atom_site_aniso_U_13
_atom_site_aniso_U_12
Co1 0.01436(14) 0.01729(14) 0.01572(14) 0.00142(10) 0.00275(10) 0.00021(9)
Co2 0.01541(11) 0.02046(11) 0.01751(11) 0.00263(7) 0.00260(8) 0.00081(7)
O1 0.0187(5) 0.0178(5) 0.0211(5) 0.0015(4) 0.0032(4) 0.0007(4)
O2 0.0251(6) 0.0284(6) 0.0253(6) 0.0033(5) 0.0038(4) 0.0074(4)
O3 0.0374(7) 0.0349(7) 0.0289(6) 0.0072(5) 0.0093(5) 0.0183(5)
O4 0.0156(5) 0.0226(5) 0.0184(5) 0.0019(4) 0.0024(4) -0.0021(4)
O5 0.0200(5) 0.0307(6) 0.0198(5) 0.0022(4) 0.0018(4) -0.0031(4)
O6 0.0250(6) 0.0395(7) 0.0203(6) 0.0003(5) -0.0006(4) -0.0094(5)
O7 0.0164(5) 0.0210(5) 0.0182(5) 0.0013(4) 0.0049(4) 0.0009(4)
O8 0.0215(5) 0.0267(6) 0.0238(6) 0.0065(4) 0.0066(4) 0.0019(4)
O9 0.0242(6) 0.0349(6) 0.0272(6) 0.0125(5) 0.0097(5) 0.0031(5)
C1 0.0292(8) 0.0253(8) 0.0292(8) -0.0061(7) 0.0044(7) -0.0032(6)
C2 0.0229(7) 0.0210(7) 0.0202(7) 0.0015(6) 0.0089(6) -0.0029(6)
C3 0.0319(8) 0.0193(7) 0.0258(8) 0.0012(6) 0.0104(7) 0.0030(6)
C4 0.0276(8) 0.0238(8) 0.0247(8) 0.0089(6) 0.0117(6) 0.0084(6)
C5 0.0348(10) 0.0518(12) 0.0318(9) 0.0150(8) 0.0076(8) 0.0217(8)
C6 0.0599(14) 0.0693(15) 0.0482(13) 0.0155(11) 0.0135(11) 0.0426(12)
C7 0.0485(12) 0.0633(14) 0.0328(10) 0.0161(9) 0.0088(9) 0.0251(10)
C8 0.0281(10) 0.0778(16) 0.0597(14) 0.0220(12) 0.0052(9) 0.0108(10)
C9 0.0203(7) 0.0217(7) 0.0250(8) 0.0001(6) 0.0054(6) 0.0022(6)
C10 0.0169(7) 0.0196(7) 0.0179(7) -0.0029(6) 0.0027(5) -0.0020(5)
C11 0.0178(7) 0.0257(8) 0.0215(7) 0.0002(6) 0.0067(6) -0.0006(6)
C12 0.0200(7) 0.0264(8) 0.0187(7) 0.0016(6) 0.0042(6) -0.0053(6)
C13 0.0316(9) 0.0427(10) 0.0360(10) 0.0217(8) 0.0107(7) 0.0068(7)
C14 0.0582(13) 0.0365(11) 0.0645(14) 0.0213(10) 0.0249(11) 0.0075(9)
C15 0.0359(10) 0.0710(15) 0.0349(10) 0.0230(10) 0.0041(8) 0.0043(10)
C16 0.0412(11) 0.0626(14) 0.0459(12) 0.0318(10) 0.0182(9) 0.0083(10)
C17 0.0216(8) 0.0303(8) 0.0223(8) 0.0025(6) 0.0051(6) -0.0044(6)
C18 0.0172(7) 0.0203(7) 0.0222(7) 0.0001(6) 0.0056(6) 0.0018(5)
C19 0.0189(7) 0.0278(8) 0.0245(8) 0.0013(6) 0.0038(6) -0.0048(6)
C20 0.0183(7) 0.0252(8) 0.0225(8) -0.0026(6) 0.0024(6) 0.0010(6)
C21 0.0276(8) 0.0413(10) 0.0193(8) -0.0008(7) 0.0010(6) -0.0071(7)
C22 0.0482(12) 0.0524(12) 0.0287(9) -0.0074(9) 0.0066(8) 0.0034(9)
C23 0.0360(10) 0.0446(11) 0.0312(10) 0.0066(8) -0.0032(8) 0.0035(8)
C24 0.0442(12) 0.0758(15) 0.0253(9) 0.0002(10) -0.0047(8) -0.0242(11)

loop_
_atom_type_symbol
_atom_type_description
_atom_type_scat_dispersion_real
_atom_type_scat_dispersion_imag
_atom_type_scat_source
C C 0.0033 0.0016 'International Tables Vol C Tables 4.2.6.8 and 6.1.1.4'
H H 0.0000 0.0000 'International Tables Vol C Tables 4.2.6.8 and 6.1.1.4'
O O 0.0106 0.0060 'International Tables Vol C Tables 4.2.6.8 and 6.1.1.4'
Co Co 0.3494 0.9721 'International Tables Vol C Tables 4.2.6.8 and 6.1.1.4'

loop_
_geom_angle_atom_site_label_1
_geom_angle_atom_site_label_2
_geom_angle_atom_site_label_3
_geom_angle
_geom_angle_site_symmetry_1
_geom_angle_site_symmetry_3
_geom_angle_publ_flag
O1 Co1 O1 180.0 . 3_575 yes
O1 Co1 O7 78.33(4) . . yes
O1 Co1 O7 101.67(4) 3_575 . yes
O1 Co1 O7 101.67(4) . 3_575 yes
O1 Co1 O7 78.33(4) 3_575 3_575 yes
O7 Co1 O7 180.0 . 3_575 yes
O1 Co1 O4 79.50(4) . . yes
O1 Co1 O4 100.50(4) 3_575 . yes
O7 Co1 O4 78.09(4) . . yes
O7 Co1 O4 101.91(4) 3_575 . yes
O1 Co1 O4 100.50(4) . 3_575 yes
O1 Co1 O4 79.50(4) 3_575 3_575 yes
O7 Co1 O4 101.91(4) . 3_575 yes
O7 Co1 O4 78.09(4) 3_575 3_575 yes
O4 Co1 O4 180.0 . 3_575 yes
O1 Co1 Co2 132.85(3) . 3_575 yes
O1 Co1 Co2 47.15(3) 3_575 3_575 yes
O7 Co1 Co2 132.87(3) . 3_575 yes
O7 Co1 Co2 47.14(3) 3_575 3_575 yes
O4 Co1 Co2 133.19(3) . 3_575 yes
O4 Co1 Co2 46.81(3) 3_575 3_575 yes
O1 Co1 Co2 47.15(3) . . yes
O1 Co1 Co2 132.85(3) 3_575 . yes
O7 Co1 Co2 47.13(3) . . yes
O7 Co1 Co2 132.86(3) 3_575 . yes
O4 Co1 Co2 46.81(3) . . yes
O4 Co1 Co2 133.19(3) 3_575 . yes
Co2 Co1 Co2 180.0 3_575 . yes
O8 Co2 O2 94.99(4) . . yes
O8 Co2 O5 89.15(4) . . yes
O2 Co2 O5 89.09(4) . . yes
O8 Co2 O4 166.28(4) . . yes
O2 Co2 O4 98.58(4) . . yes
O5 Co2 O4 89.02(4) . . yes
O8 Co2 O7 87.98(4) . . yes
O2 Co2 O7 167.07(4) . . yes
O5 Co2 O7 103.56(4) . . yes
O4 Co2 O7 79.24(4) . . yes
O8 Co2 O1 101.99(4) . . yes
O2 Co2 O1 87.99(4) . . yes
O5 Co2 O1 168.68(4) . . yes
O4 Co2 O1 80.62(4) . . yes
O7 Co2 O1 79.08(4) . . yes
O8 Co2 Co1 124.91(3) . . yes
O2 Co2 Co1 122.00(3) . . yes
O5 Co2 Co1 126.60(3) . . yes
O4 Co2 Co1 47.79(3) . . yes
O7 Co2 Co1 47.67(3) . . yes
O1 Co2 Co1 47.61(3) . . yes
C2 O1 Co2 127.14(9) . . ?
C2 O1 Co1 132.07(9) . . ?
Co2 O1 Co1 85.24(4) . . ?
C4 O2 Co2 127.24(10) . . ?
C4 O3 C5 121.34(14) . . ?
C18 O4 Co2 126.61(9) . . ?
C18 O4 Co1 137.24(9) . . ?
Co2 O4 Co1 85.40(4) . . ?
C20 O5 Co2 125.66(10) . . ?
C20 O6 C21 121.39(12) . . ?
C10 O7 Co2 127.01(9) . . ?
C10 O7 Co1 130.39(9) . . ?
Co2 O7 Co1 85.20(4) . . ?
C12 O8 Co2 127.59(10) . . ?
C12 O9 C13 120.58(12) . . ?
C2 C1 H1A 109.5 . . ?
C2 C1 H1B 109.5 . . ?
H1A C1 H1B 109.5 . . ?
C2 C1 H1C 109.5 . . ?
H1A C1 H1C 109.5 . . ?
H1B C1 H1C 109.5 . . ?
O1 C2 C3 124.86(14) . . ?
O1 C2 C1 115.26(13) . . ?
C3 C2 C1 119.87(14) . . ?
C2 C3 C4 124.88(14) . . ?
C2 C3 H3 117.6 . . ?
C4 C3 H3 117.6 . . ?
O2 C4 O3 120.78(15) . . ?
O2 C4 C3 127.49(14) . . ?
O3 C4 C3 111.72(14) . . ?
O3 C5 C8 110.93(14) . . ?
O3 C5 C7 109.72(15) . . ?
C8 C5 C7 113.47(19) . . ?
O3 C5 C6 101.78(17) . . ?
C8 C5 C6 110.61(18) . . ?
C7 C5 C6 109.71(16) . . ?
C5 C6 H6A 109.5 . . ?
C5 C6 H6B 109.5 . . ?
H6A C6 H6B 109.5 . . ?
C5 C6 H6C 109.5 . . ?
H6A C6 H6C 109.5 . . ?
H6B C6 H6C 109.5 . . ?
C5 C7 H7A 109.5 . . ?
C5 C7 H7B 109.5 . . ?
H7A C7 H7B 109.5 . . ?
C5 C7 H7C 109.5 . . ?
H7A C7 H7C 109.5 . . ?
H7B C7 H7C 109.5 . . ?
C5 C8 H8A 109.5 . . ?
C5 C8 H8B 109.5 . . ?
H8A C8 H8B 109.5 . . ?
C5 C8 H8C 109.5 . . ?
H8A C8 H8C 109.5 . . ?
H8B C8 H8C 109.5 . . ?
C10 C9 H9A 109.5 . . ?
C10 C9 H9B 109.5 . . ?
H9A C9 H9B 109.5 . . ?
C10 C9 H9C 109.5 . . ?
H9A C9 H9C 109.5 . . ?
H9B C9 H9C 109.5 . . ?
O7 C10 C11 124.93(13) . . ?
O7 C10 C9 115.11(12) . . ?
C11 C10 C9 119.93(13) . . ?
C10 C11 C12 124.55(14) . . ?
C10 C11 H11 117.7 . . ?
C12 C11 H11 117.7 . . ?
O8 C12 O9 120.29(14) . . ?
O8 C12 C11 127.68(14) . . ?
O9 C12 C11 112.02(13) . . ?
O9 C13 C14 111.21(15) . . ?
O9 C13 C15 109.41(15) . . ?
C14 C13 C15 112.86(17) . . ?
O9 C13 C16 102.06(13) . . ?
C14 C13 C16 109.97(17) . . ?
C15 C13 C16 110.81(17) . . ?
C13 C14 H14A 109.5 . . ?
C13 C14 H14B 109.5 . . ?
H14A C14 H14B 109.5 . . ?
C13 C14 H14C 109.5 . . ?
H14A C14 H14C 109.5 . . ?
H14B C14 H14C 109.5 . . ?
C13 C15 H15A 109.5 . . ?
C13 C15 H15B 109.5 . . ?
H15A C15 H15B 109.5 . . ?
C13 C15 H15C 109.5 . . ?
H15A C15 H15C 109.5 . . ?
H15B C15 H15C 109.5 . . ?
C13 C16 H16A 109.5 . . ?
C13 C16 H16B 109.5 . . ?
H16A C16 H16B 109.5 . . ?
C13 C16 H16C 109.5 . . ?
H16A C16 H16C 109.5 . . ?
H16B C16 H16C 109.5 . . ?
C18 C17 H17A 109.5 . . ?
C18 C17 H17B 109.5 . . ?
H17A C17 H17B 109.5 . . ?
C18 C17 H17C 109.5 . . ?
H17A C17 H17C 109.5 . . ?
H17B C17 H17C 109.5 . . ?
O4 C18 C19 124.55(14) . . ?
O4 C18 C17 116.09(13) . . ?
C19 C18 C17 119.34(13) . . ?
C18 C19 C20 125.99(14) . . ?
C18 C19 H19 117.0 . . ?
C20 C19 H19 117.0 . . ?
O5 C20 O6 120.76(14) . . ?
O5 C20 C19 127.31(14) . . ?
O6 C20 C19 111.92(13) . . ?
O6 C21 C23 110.32(14) . . ?
O6 C21 C22 110.24(14) . . ?
C23 C21 C22 112.92(16) . . ?
O6 C21 C24 101.93(13) . . ?
C23 C21 C24 110.28(17) . . ?
C22 C21 C24 110.62(16) . . ?
C21 C22 H22A 109.5 . . ?
C21 C22 H22B 109.5 . . ?
H22A C22 H22B 109.5 . . ?
C21 C22 H22C 109.5 . . ?
H22A C22 H22C 109.5 . . ?
H22B C22 H22C 109.5 . . ?
C21 C23 H23A 109.5 . . ?
C21 C23 H23B 109.5 . . ?
H23A C23 H23B 109.5 . . ?
C21 C23 H23C 109.5 . . ?
H23A C23 H23C 109.5 . . ?
H23B C23 H23C 109.5 . . ?
C21 C24 H24A 109.5 . . ?
C21 C24 H24B 109.5 . . ?
H24A C24 H24B 109.5 . . ?
C21 C24 H24C 109.5 . . ?
H24A C24 H24C 109.5 . . ?
H24B C24 H24C 109.5 . . ?

loop_
_geom_bond_atom_site_label_1
_geom_bond_atom_site_label_2
_geom_bond_distance
_geom_bond_site_symmetry_2
_geom_bond_publ_flag
Co1 O1 2.0997(10) . yes
Co1 O1 2.0997(10) 3_575 yes
Co1 O7 2.1018(10) . yes
Co1 O7 2.1018(10) 3_575 yes
Co1 O4 2.1053(10) . yes
Co1 O4 2.1053(10) 3_575 yes
Co1 Co2 2.8331(3) 3_575 yes
Co1 Co2 2.8331(3) . yes
Co2 O8 2.0334(10) . yes
Co2 O2 2.0481(11) . yes
Co2 O5 2.0553(11) . yes
Co2 O4 2.0723(10) . yes
Co2 O7 2.0838(10) . yes
Co2 O1 2.0843(10) . yes
O1 C2 1.3027(18) . ?
O2 C4 1.237(2) . ?
O3 C4 1.3460(18) . ?
O3 C5 1.476(2) . ?
O4 C18 1.3031(17) . ?
O5 C20 1.2435(19) . ?
O6 C20 1.3467(18) . ?
O6 C21 1.4796(19) . ?
O7 C10 1.3055(17) . ?
O8 C12 1.2380(18) . ?
O9 C12 1.3511(18) . ?
O9 C13 1.4794(19) . ?
C1 C2 1.509(2) . ?
C1 H1A 0.9800 . ?
C1 H1B 0.9800 . ?
C1 H1C 0.9800 . ?
C2 C3 1.371(2) . ?
C3 C4 1.432(2) . ?
C3 H3 0.9500 . ?
C5 C8 1.515(3) . ?
C5 C7 1.519(3) . ?
C5 C6 1.530(3) . ?
C6 H6A 0.9800 . ?
C6 H6B 0.9800 . ?
C6 H6C 0.9800 . ?
C7 H7A 0.9800 . ?
C7 H7B 0.9800 . ?
C7 H7C 0.9800 . ?
C8 H8A 0.9800 . ?
C8 H8B 0.9800 . ?
C8 H8C 0.9800 . ?
C9 C10 1.506(2) . ?
C9 H9A 0.9800 . ?
C9 H9B 0.9800 . ?
C9 H9C 0.9800 . ?
C10 C11 1.370(2) . ?
C11 C12 1.433(2) . ?
C11 H11 0.9500 . ?
C13 C14 1.518(3) . ?
C13 C15 1.522(3) . ?
C13 C16 1.522(2) . ?
C14 H14A 0.9800 . ?
C14 H14B 0.9800 . ?
C14 H14C 0.9800 . ?
C15 H15A 0.9800 . ?
C15 H15B 0.9800 . ?
C15 H15C 0.9800 . ?
C16 H16A 0.9800 . ?
C16 H16B 0.9800 . ?
C16 H16C 0.9800 . ?
C17 C18 1.507(2) . ?
C17 H17A 0.9800 . ?
C17 H17B 0.9800 . ?
C17 H17C 0.9800 . ?
C18 C19 1.372(2) . ?
C19 C20 1.429(2) . ?
C19 H19 0.9500 . ?
C21 C23 1.512(3) . ?
C21 C22 1.514(3) . ?
C21 C24 1.526(2) . ?
C22 H22A 0.9800 . ?
C22 H22B 0.9800 . ?
C22 H22C 0.9800 . ?
C23 H23A 0.9800 . ?
C23 H23B 0.9800 . ?
C23 H23C 0.9800 . ?
C24 H24A 0.9800 . ?
C24 H24B 0.9800 . ?
C24 H24C 0.9800 . ?
